data_7705456
loop_
_publ_author_name
'Shen, Fu-Xing'
'Pramanik, Kuheli'
'Brand\~ao, Paula'
'Zhang, Yi-Quan'
'Jana, Narayan Ch'
'Wang, Xin-Yi'
'Panja, Anangamohan'

_publ_section_title
;
 Macrocycle supported dimetallic lanthanide complexes with slow magnetic
 relaxation in Dy<sub>2</sub> analogues.
;
_journal_issue 40
_journal_name_full 'Dalton transactions (Cambridge, England : 2003)'
_journal_page_first 14169
_journal_page_last 14179
_journal_paper_doi 10.1039/d0dt02778b
_journal_volume 49
_journal_year 2020
_chemical_formula_sum 'C42 H40 Cl2 Dy2 F12 N4 O10'
_chemical_formula_weight 1384.68
_space_group_crystal_system monoclinic
_space_group_IT_number 14
_space_group_name_Hall '-P 2yn'
_space_group_name_H-M_alt 'P 1 21/n 1'
_atom_sites_solution_hydrogens mixed
_audit_creation_method SHELXL-2018/3
_audit_update_record
;
2020-09-15 deposited with the CCDC.	2020-09-18 downloaded from the CCDC.
;
_cell_angle_alpha 90
_cell_angle_beta 101.395(3)
_cell_angle_gamma 90
_cell_formula_units_Z 2
_cell_length_a 12.3456(9)
_cell_length_b 16.1162(12)
_cell_length_c 12.3576(10)
_cell_measurement_reflns_used 468
_cell_measurement_temperature 150(2)
_cell_measurement_theta_max 25.14
_cell_measurement_theta_min 2.90
_cell_volume 2410.3(3)
_computing_cell_refinement 'Bruker Smart'
_computing_data_collection 'Bruker Smart'
_computing_data_reduction 'Bruker Saint'
_computing_molecular_graphics 'Mercury (Macrae et al 2008)'
_computing_publication_material 'SHELXL-2016/4 (Sheldrick, 2016)'
_computing_structure_refinement 'SHELXL-2018/3 (Sheldrick, 2018)'
_computing_structure_solution 'SHELXT 2014/5 (Sheldrick, 2014)'
_diffrn_ambient_temperature 150(2)
_diffrn_measured_fraction_theta_full 0.999
_diffrn_measured_fraction_theta_max 0.995
_diffrn_measurement_device_type CCD
_diffrn_measurement_method 'omega and phi scans'
_diffrn_radiation_type MoK\a
_diffrn_radiation_wavelength 0.71073
_diffrn_reflns_av_R_equivalents 0.0378
_diffrn_reflns_av_unetI/netI 0.0203
_diffrn_reflns_Laue_measured_fraction_full 0.999
_diffrn_reflns_Laue_measured_fraction_max 0.995
_diffrn_reflns_limit_h_max 18
_diffrn_reflns_limit_h_min -19
_diffrn_reflns_limit_k_max 24
_diffrn_reflns_limit_k_min -24
_diffrn_reflns_limit_l_max 19
_diffrn_reflns_limit_l_min -19
_diffrn_reflns_number 115172
_diffrn_reflns_point_group_measured_fraction_full 0.999
_diffrn_reflns_point_group_measured_fraction_max 0.995
_diffrn_reflns_theta_full 25.242
_diffrn_reflns_theta_max 33.283
_diffrn_reflns_theta_min 2.478
_diffrn_source 'fine-focus sealed tube'
_exptl_absorpt_coefficient_mu 3.293
_exptl_absorpt_correction_T_max 0.7456
_exptl_absorpt_correction_T_min 0.6626
_exptl_absorpt_correction_type multi-scan
_exptl_absorpt_process_details sadabs
_exptl_crystal_colour yellow
_exptl_crystal_density_diffrn 1.908
_exptl_crystal_description plate
_exptl_crystal_F_000 1348
_exptl_crystal_size_max 0.120
_exptl_crystal_size_mid 0.080
_exptl_crystal_size_min 0.060
_refine_diff_density_max 1.267
_refine_diff_density_min -1.371
_refine_diff_density_rms 0.114
_refine_ls_extinction_method none
_refine_ls_goodness_of_fit_ref 1.135
_refine_ls_hydrogen_treatment mixed
_refine_ls_matrix_type full
_refine_ls_number_parameters 328
_refine_ls_number_reflns 9249
_refine_ls_number_restraints 0
_refine_ls_restrained_S_all 1.135
_refine_ls_R_factor_all 0.0445
_refine_ls_R_factor_gt 0.0325
_refine_ls_shift/su_max 0.002
_refine_ls_shift/su_mean 0.000
_refine_ls_structure_factor_coef Fsqd
_refine_ls_weighting_details 'w=1/[\s^2^(Fo^2^)+(0.0221P)^2^+5.4202P] where P=(Fo^2^+2Fc^2^)/3'
_refine_ls_weighting_scheme calc
_refine_ls_wR_factor_gt 0.0689
_refine_ls_wR_factor_ref 0.0735
_reflns_Friedel_coverage 0.000
_reflns_number_gt 7822
_reflns_number_total 9249
_reflns_threshold_expression 'I > 2\s(I)'
_cod_data_source_file d0dt02778b2.cif
_cod_data_source_block Complex-4
_cod_depositor_comments 'Adding full bibliography for 7705453--7705458.cif.'
_cod_original_sg_symbol_H-M 'P 21/n'
_cod_database_code 7705456
_shelx_shelxl_version_number 2018/3
_shelx_space_group_comment
;
The symmetry employed for this shelxl refinement is uniquely defined
by the following loop, which should always be used as a source of
symmetry information in preference to the above space-group names.
They are only intended as comments.
;
_shelx_estimated_absorpt_t_min 0.693
_shelx_estimated_absorpt_t_max 0.827

loop_
_space_group_symop_operation_xyz
'x, y, z'
'-x+1/2, y+1/2, -z+1/2'
'-x, -y, -z'
'x-1/2, -y-1/2, z-1/2'

loop_
_atom_site_label
_atom_site_type_symbol
_atom_site_fract_x
_atom_site_fract_y
_atom_site_fract_z
_atom_site_U_iso_or_equiv
_atom_site_adp_type
_atom_site_occupancy
_atom_site_site_symmetry_order
_atom_site_calc_flag
_atom_site_refinement_flags_posn
_atom_site_refinement_flags_adp
_atom_site_refinement_flags_occupancy
_atom_site_disorder_assembly
_atom_site_disorder_group
Dy Dy 0.51490(2) 0.40099(2) 0.59056(2) 0.02080(3) Uani 1 1 d . . . . .
Cl1 Cl 0.40124(13) 0.26908(7) -0.00131(8) 0.0705(4) Uani 1 1 d . . . . .
O1 O 0.48924(16) 0.45392(12) 0.41463(15) 0.0235(3) Uani 1 1 d . . . . .
O2 O 0.48728(18) 0.27846(12) 0.68217(16) 0.0277(4) Uani 1 1 d . . . . .
O3 O 0.56964(17) 0.29151(13) 0.49141(17) 0.0287(4) Uani 1 1 d . . . . .
O4 O 0.61615(18) 0.42111(13) 0.76973(17) 0.0297(4) Uani 1 1 d . . . . .
O5 O 0.70150(17) 0.42326(15) 0.57890(18) 0.0317(4) Uani 1 1 d . . . . .
N1 N 0.32786(19) 0.34921(15) 0.4813(2) 0.0274(5) Uani 1 1 d . . . . .
N2 N 0.6143(2) 0.55770(15) 0.2796(2) 0.0289(5) Uani 1 1 d . . . . .
C1 C 0.4703(2) 0.40788(16) 0.3234(2) 0.0239(5) Uani 1 1 d . . . . .
C2 C 0.3798(3) 0.35319(18) 0.3000(2) 0.0288(5) Uani 1 1 d . . . . .
C3 C 0.3585(3) 0.3107(2) 0.1985(3) 0.0368(7) Uani 1 1 d . . . . .
H3 H 0.295924 0.275414 0.180446 0.044 Uiso 1 1 calc R U . . .
C4 C 0.4284(4) 0.3203(2) 0.1257(3) 0.0432(8) Uani 1 1 d . . . . .
C5 C 0.5201(3) 0.3703(2) 0.1504(3) 0.0400(8) Uani 1 1 d . . . . .
H5 H 0.568593 0.374576 0.099771 0.048 Uiso 1 1 calc R U . . .
C6 C 0.5428(3) 0.41489(17) 0.2489(2) 0.0287(6) Uani 1 1 d . . . . .
C7 C 0.3077(2) 0.33548(19) 0.3775(3) 0.0306(6) Uani 1 1 d . . . . .
H7 H 0.238232 0.311090 0.347468 0.037 Uiso 1 1 calc R U . . .
C8 C 0.2422(2) 0.3180(2) 0.5398(3) 0.0343(6) Uani 1 1 d . . . . .
H8A H 0.270267 0.267027 0.580717 0.041 Uiso 1 1 calc R U . . .
H8B H 0.175936 0.302459 0.484330 0.041 Uiso 1 1 calc R U . . .
C9 C 0.6428(3) 0.46844(19) 0.2796(3) 0.0326(6) Uani 1 1 d . . . . .
H9A H 0.683454 0.452543 0.354018 0.039 Uiso 1 1 calc R U . . .
H9B H 0.692191 0.458872 0.226758 0.039 Uiso 1 1 calc R U . . .
C10 C 0.7109(3) 0.6099(2) 0.2718(3) 0.0360(7) Uani 1 1 d . . . . .
H10A H 0.684434 0.665303 0.243760 0.043 Uiso 1 1 calc R U . . .
H10B H 0.750169 0.584759 0.217400 0.043 Uiso 1 1 calc R U . . .
C11 C 0.7917(3) 0.6206(2) 0.3799(3) 0.0397(8) Uani 1 1 d . . . . .
H11A H 0.863432 0.638649 0.363568 0.048 Uiso 1 1 calc R U . . .
H11B H 0.803396 0.565868 0.416646 0.048 Uiso 1 1 calc R U . . .
C12 C 0.4862(2) 0.20241(17) 0.6549(2) 0.0251(5) Uani 1 1 d . . . . .
C13 C 0.5175(3) 0.16690(19) 0.5646(3) 0.0324(6) Uani 1 1 d . . . . .
H13 H 0.511800 0.108442 0.555281 0.039 Uiso 1 1 calc R U . . .
C14 C 0.5580(2) 0.21501(19) 0.4848(3) 0.0306(6) Uani 1 1 d . . . . .
C15 C 0.4451(3) 0.14558(19) 0.7371(3) 0.0317(6) Uani 1 1 d . . . . .
C16 C 0.5883(4) 0.1728(2) 0.3865(3) 0.0502(10) Uani 1 1 d . . . . .
H16A H 0.545209 0.196899 0.318642 0.075 Uiso 1 1 calc R U . . .
H16B H 0.572156 0.113398 0.388887 0.075 Uiso 1 1 calc R U . . .
H16C H 0.667267 0.180693 0.387849 0.075 Uiso 1 1 calc R U . . .
C17 C 0.7146(3) 0.44196(18) 0.8107(2) 0.0295(6) Uani 1 1 d . . . . .
C18 C 0.8018(3) 0.4524(2) 0.7576(3) 0.0361(7) Uani 1 1 d . . . . .
H18 H 0.871429 0.469191 0.799232 0.043 Uiso 1 1 calc R U . . .
C19 C 0.7904(2) 0.43877(19) 0.6425(3) 0.0307(6) Uani 1 1 d . . . . .
C20 C 0.7358(3) 0.4538(2) 0.9356(3) 0.0392(7) Uani 1 1 d . . . . .
H20A H 0.813045 0.469764 0.962234 0.059 Uiso 0.1 1 calc R U P A 1
H20B H 0.687168 0.497388 0.954000 0.059 Uiso 0.1 1 calc R U P A 1
H20C H 0.720783 0.401672 0.970868 0.059 Uiso 0.1 1 calc R U P A 1
C21 C 0.8935(3) 0.4443(3) 0.5934(3) 0.0429(8) Uani 1 1 d . . . . .
H21A H 0.873219 0.438146 0.513069 0.064 Uiso 0.9 1 calc R U P B 1
H21B H 0.944835 0.399916 0.623981 0.064 Uiso 0.9 1 calc R U P B 1
H21C H 0.928997 0.498240 0.611512 0.064 Uiso 0.9 1 calc R U P B 1
F3 F 0.4346(2) 0.06579(12) 0.70551(18) 0.0461(5) Uani 1 1 d . . . . .
F2 F 0.5151(2) 0.14670(15) 0.83492(17) 0.0524(6) Uani 1 1 d . . . . .
F1 F 0.34785(19) 0.16994(14) 0.7550(2) 0.0504(5) Uani 1 1 d . . . . .
F6 F 0.7384(3) 0.38102(18) 0.9866(2) 0.0566(4) Uani 0.9 1 d . . P C 2
F5 F 0.8332(2) 0.49060(18) 0.9773(2) 0.0566(4) Uani 0.9 1 d . . P C 2
F4 F 0.6576(3) 0.49823(18) 0.9679(2) 0.0566(4) Uani 0.9 1 d . . P C 2
F5A F 0.872(2) 0.4167(16) 0.4939(19) 0.0566(4) Uani 0.1 1 d . . P D 2
F4A F 0.908(2) 0.5254(16) 0.5917(19) 0.0566(4) Uani 0.1 1 d . . P D 2
F6A F 0.968(2) 0.4193(16) 0.6634(19) 0.0566(4) Uani 0.1 1 d . . P D 2
H2 H 0.564(3) 0.566(3) 0.216(4) 0.042(11) Uiso 1 1 d . . . . .

loop_
_atom_site_aniso_label
_atom_site_aniso_U_11
_atom_site_aniso_U_22
_atom_site_aniso_U_33
_atom_site_aniso_U_23
_atom_site_aniso_U_13
_atom_site_aniso_U_12
Dy 0.02228(6) 0.02097(5) 0.02197(5) 0.00030(4) 0.01120(4) 0.00098(5)
Cl1 0.1242(11) 0.0567(6) 0.0279(4) -0.0169(4) 0.0085(5) -0.0005(7)
O1 0.0303(9) 0.0222(8) 0.0210(8) -0.0027(7) 0.0124(7) 0.0007(7)
O2 0.0356(11) 0.0215(9) 0.0278(9) 0.0005(7) 0.0108(8) 0.0006(8)
O3 0.0306(10) 0.0259(9) 0.0329(10) -0.0020(8) 0.0145(8) 0.0043(8)
O4 0.0313(10) 0.0325(10) 0.0262(9) 0.0013(8) 0.0076(8) -0.0016(8)
O5 0.0242(9) 0.0410(12) 0.0317(10) -0.0025(9) 0.0095(8) -0.0005(8)
N1 0.0221(10) 0.0288(11) 0.0320(12) 0.0059(9) 0.0066(9) -0.0009(9)
N2 0.0324(12) 0.0272(11) 0.0328(12) 0.0043(9) 0.0202(10) 0.0039(10)
C1 0.0307(12) 0.0223(11) 0.0207(10) 0.0005(9) 0.0097(9) 0.0055(10)
C2 0.0336(14) 0.0261(12) 0.0256(12) -0.0003(10) 0.0033(10) 0.0020(11)
C3 0.0506(19) 0.0284(14) 0.0279(13) -0.0022(11) -0.0007(13) -0.0004(13)
C4 0.076(3) 0.0321(15) 0.0209(13) -0.0057(11) 0.0073(14) 0.0061(16)
C5 0.065(2) 0.0340(15) 0.0254(13) 0.0003(12) 0.0200(14) 0.0111(15)
C6 0.0396(15) 0.0246(13) 0.0254(12) 0.0001(9) 0.0151(11) 0.0050(11)
C7 0.0266(13) 0.0292(13) 0.0346(14) 0.0016(11) 0.0021(11) -0.0012(11)
C8 0.0221(12) 0.0398(16) 0.0416(16) 0.0109(13) 0.0075(11) -0.0046(11)
C9 0.0369(15) 0.0316(14) 0.0358(14) 0.0018(11) 0.0227(12) 0.0061(12)
C10 0.0379(16) 0.0347(15) 0.0434(17) 0.0083(13) 0.0277(14) 0.0010(12)
C11 0.0261(14) 0.0413(17) 0.057(2) 0.0141(15) 0.0214(14) 0.0046(12)
C12 0.0225(11) 0.0230(11) 0.0280(12) 0.0018(10) 0.0005(9) -0.0016(10)
C13 0.0384(16) 0.0225(12) 0.0375(15) -0.0027(11) 0.0104(13) 0.0021(11)
C14 0.0292(13) 0.0293(14) 0.0345(14) -0.0052(11) 0.0091(11) 0.0061(11)
C15 0.0361(15) 0.0257(13) 0.0320(14) 0.0021(11) 0.0038(12) -0.0038(11)
C16 0.069(3) 0.0381(18) 0.053(2) -0.0139(16) 0.035(2) 0.0038(17)
C17 0.0338(14) 0.0265(13) 0.0256(12) 0.0015(10) -0.0007(11) 0.0043(11)
C18 0.0275(14) 0.0406(17) 0.0380(16) -0.0001(13) 0.0009(12) 0.0001(12)
C19 0.0255(13) 0.0278(13) 0.0394(15) -0.0003(11) 0.0082(11) 0.0026(11)
C20 0.0447(18) 0.0395(17) 0.0307(15) 0.0036(13) 0.0006(13) 0.0006(14)
C21 0.0226(14) 0.052(2) 0.055(2) -0.0025(17) 0.0101(14) -0.0023(14)
F3 0.0641(14) 0.0281(9) 0.0461(12) 0.0008(8) 0.0109(10) -0.0073(9)
F2 0.0664(15) 0.0522(13) 0.0335(10) 0.0085(9) -0.0023(10) -0.0147(12)
F1 0.0494(13) 0.0428(12) 0.0663(15) 0.0119(10) 0.0291(11) -0.0014(10)
F6 0.0705(10) 0.0607(9) 0.0351(7) 0.0058(7) 0.0016(7) -0.0011(8)
F5 0.0705(10) 0.0607(9) 0.0351(7) 0.0058(7) 0.0016(7) -0.0011(8)
F4 0.0705(10) 0.0607(9) 0.0351(7) 0.0058(7) 0.0016(7) -0.0011(8)
F5A 0.0705(10) 0.0607(9) 0.0351(7) 0.0058(7) 0.0016(7) -0.0011(8)
F4A 0.0705(10) 0.0607(9) 0.0351(7) 0.0058(7) 0.0016(7) -0.0011(8)
F6A 0.0705(10) 0.0607(9) 0.0351(7) 0.0058(7) 0.0016(7) -0.0011(8)

loop_
_atom_type_symbol
_atom_type_description
_atom_type_scat_dispersion_real
_atom_type_scat_dispersion_imag
_atom_type_scat_source
C C 0.0033 0.0016 'International Tables Vol C Tables 4.2.6.8 and 6.1.1.4'
H H 0.0000 0.0000 'International Tables Vol C Tables 4.2.6.8 and 6.1.1.4'
N N 0.0061 0.0033 'International Tables Vol C Tables 4.2.6.8 and 6.1.1.4'
O O 0.0106 0.0060 'International Tables Vol C Tables 4.2.6.8 and 6.1.1.4'
F F 0.0171 0.0103 'International Tables Vol C Tables 4.2.6.8 and 6.1.1.4'
Cl Cl 0.1484 0.1585 'International Tables Vol C Tables 4.2.6.8 and 6.1.1.4'
Dy Dy -0.1892 4.4098 'International Tables Vol C Tables 4.2.6.8 and 6.1.1.4'

loop_
_geom_angle_atom_site_label_1
_geom_angle_atom_site_label_2
_geom_angle_atom_site_label_3
_geom_angle
_geom_angle_site_symmetry_1
_geom_angle_site_symmetry_3
_geom_angle_publ_flag
O1 Dy O3 77.47(7) . . ?
O1 Dy O2 140.05(7) . . ?
O3 Dy O2 72.48(7) . . ?
O1 Dy O1 66.73(7) . 3_666 ?
O3 Dy O1 138.73(7) . 3_666 ?
O2 Dy O1 148.68(6) . 3_666 ?
O1 Dy O4 142.33(7) . . ?
O3 Dy O4 116.59(8) . . ?
O2 Dy O4 76.13(7) . . ?
O1 Dy O4 83.81(7) 3_666 . ?
O1 Dy O5 80.78(7) . . ?
O3 Dy O5 72.23(8) . . ?
O2 Dy O5 113.30(8) . . ?
O1 Dy O5 82.12(7) 3_666 . ?
O4 Dy O5 72.05(7) . . ?
O1 Dy N2 120.60(8) . 3_666 ?
O3 Dy N2 144.00(8) . 3_666 ?
O2 Dy N2 75.38(7) . 3_666 ?
O1 Dy N2 75.21(7) 3_666 3_666 ?
O4 Dy N2 69.75(8) . 3_666 ?
O5 Dy N2 137.14(8) . 3_666 ?
O1 Dy N1 71.47(7) . . ?
O3 Dy N1 78.54(8) . . ?
O2 Dy N1 77.19(8) . . ?
O1 Dy N1 107.29(7) 3_666 . ?
O4 Dy N1 142.92(7) . . ?
O5 Dy N1 143.29(8) . . ?
N2 Dy N1 78.92(9) 3_666 . ?
O1 Dy Dy 33.70(5) . 3_666 ?
O3 Dy Dy 108.98(5) . 3_666 ?
O2 Dy Dy 166.12(5) . 3_666 ?
O1 Dy Dy 33.03(4) 3_666 3_666 ?
O4 Dy Dy 113.86(5) . 3_666 ?
O5 Dy Dy 79.75(6) . 3_666 ?
N2 Dy Dy 98.50(6) 3_666 3_666 ?
N1 Dy Dy 89.48(5) . 3_666 ?
C1 O1 Dy 124.23(16) . . ?
C1 O1 Dy 122.32(16) . 3_666 ?
Dy O1 Dy 113.27(7) . 3_666 ?
C12 O2 Dy 133.02(18) . . ?
C14 O3 Dy 138.29(19) . . ?
C17 O4 Dy 134.94(19) . . ?
C19 O5 Dy 137.9(2) . . ?
C7 N1 C8 114.5(3) . . ?
C7 N1 Dy 124.0(2) . . ?
C8 N1 Dy 120.46(19) . . ?
C10 N2 C9 111.0(2) . . ?
C10 N2 Dy 120.19(19) . 3_666 ?
C9 N2 Dy 115.43(16) . 3_666 ?
C10 N2 H2 106(3) . . ?
C9 N2 H2 105(3) . . ?
Dy N2 H2 96(3) 3_666 . ?
O1 C1 C2 121.5(2) . . ?
O1 C1 C6 118.7(3) . . ?
C2 C1 C6 119.8(3) . . ?
C3 C2 C1 119.3(3) . . ?
C3 C2 C7 117.3(3) . . ?
C1 C2 C7 123.3(3) . . ?
C4 C3 C2 119.9(3) . . ?
C4 C3 H3 120.1 . . ?
C2 C3 H3 120.1 . . ?
C3 C4 C5 121.1(3) . . ?
C3 C4 Cl1 120.1(3) . . ?
C5 C4 Cl1 118.8(3) . . ?
C4 C5 C6 120.8(3) . . ?
C4 C5 H5 119.6 . . ?
C6 C5 H5 119.6 . . ?
C5 C6 C1 119.0(3) . . ?
C5 C6 C9 122.3(3) . . ?
C1 C6 C9 118.7(2) . . ?
N1 C7 C2 127.1(3) . . ?
N1 C7 H7 116.5 . . ?
C2 C7 H7 116.5 . . ?
N1 C8 C11 114.4(3) . 3_666 ?
N1 C8 H8A 108.7 . . ?
C11 C8 H8A 108.7 3_666 . ?
N1 C8 H8B 108.7 . . ?
C11 C8 H8B 108.7 3_666 . ?
H8A C8 H8B 107.6 . . ?
N2 C9 C6 112.2(3) . . ?
N2 C9 H9A 109.2 . . ?
C6 C9 H9A 109.2 . . ?
N2 C9 H9B 109.2 . . ?
C6 C9 H9B 109.2 . . ?
H9A C9 H9B 107.9 . . ?
N2 C10 C11 114.1(3) . . ?
N2 C10 H10A 108.7 . . ?
C11 C10 H10A 108.7 . . ?
N2 C10 H10B 108.7 . . ?
C11 C10 H10B 108.7 . . ?
H10A C10 H10B 107.6 . . ?
C10 C11 C8 115.7(3) . 3_666 ?
C10 C11 H11A 108.4 . . ?
C8 C11 H11A 108.4 3_666 . ?
C10 C11 H11B 108.4 . . ?
C8 C11 H11B 108.4 3_666 . ?
H11A C11 H11B 107.4 . . ?
O2 C12 C13 128.8(3) . . ?
O2 C12 C15 112.9(2) . . ?
C13 C12 C15 118.3(3) . . ?
C12 C13 C14 122.0(3) . . ?
C12 C13 H13 119.0 . . ?
C14 C13 H13 119.0 . . ?
O3 C14 C13 123.2(3) . . ?
O3 C14 C16 117.3(3) . . ?
C13 C14 C16 119.5(3) . . ?
F1 C15 F2 106.9(3) . . ?
F1 C15 F3 107.1(3) . . ?
F2 C15 F3 106.5(3) . . ?
F1 C15 C12 111.4(2) . . ?
F2 C15 C12 110.6(2) . . ?
F3 C15 C12 114.0(3) . . ?
C14 C16 H16A 109.5 . . ?
C14 C16 H16B 109.5 . . ?
H16A C16 H16B 109.5 . . ?
C14 C16 H16C 109.5 . . ?
H16A C16 H16C 109.5 . . ?
H16B C16 H16C 109.5 . . ?
O4 C17 C18 128.4(3) . . ?
O4 C17 C20 113.4(3) . . ?
C18 C17 C20 118.2(3) . . ?
C17 C18 C19 121.8(3) . . ?
C17 C18 H18 119.1 . . ?
C19 C18 H18 119.1 . . ?
O5 C19 C18 124.4(3) . . ?
O5 C19 C21 117.7(3) . . ?
C18 C19 C21 117.9(3) . . ?
F4 C20 F6 106.6(3) . . ?
F4 C20 F5 107.1(3) . . ?
F6 C20 F5 105.8(3) . . ?
F4 C20 C17 112.5(3) . . ?
F6 C20 C17 110.7(3) . . ?
F5 C20 C17 113.8(3) . . ?
C17 C20 H20A 109.5 . . ?
C17 C20 H20B 109.5 . . ?
H20A C20 H20B 109.5 . . ?
C17 C20 H20C 109.5 . . ?
H20A C20 H20C 109.5 . . ?
H20B C20 H20C 109.5 . . ?
F6A C21 F5A 124.1(18) . . ?
F6A C21 F4A 104.8(17) . . ?
F5A C21 F4A 109.3(15) . . ?
F6A C21 C19 106.0(13) . . ?
F5A C21 C19 109.1(13) . . ?
F4A C21 C19 101.1(13) . . ?
C19 C21 H21A 109.5 . . ?
C19 C21 H21B 109.5 . . ?
H21A C21 H21B 109.5 . . ?
C19 C21 H21C 109.5 . . ?
H21A C21 H21C 109.5 . . ?
H21B C21 H21C 109.5 . . ?

loop_
_geom_bond_atom_site_label_1
_geom_bond_atom_site_label_2
_geom_bond_distance
_geom_bond_site_symmetry_2
_geom_bond_publ_flag
Dy O1 2.2984(18) . ?
Dy O3 2.3234(19) . ?
Dy O2 2.3345(19) . ?
Dy O1 2.3395(19) 3_666 ?
Dy O4 2.340(2) . ?
Dy O5 2.364(2) . ?
Dy N2 2.564(2) 3_666 ?
Dy N1 2.573(2) . ?
Dy Dy 3.8737(3) 3_666 ?
Cl1 C4 1.746(3) . ?
O1 C1 1.331(3) . ?
O2 C12 1.270(3) . ?
O3 C14 1.242(4) . ?
O4 C17 1.266(4) . ?
O5 C19 1.243(4) . ?
N1 C7 1.277(4) . ?
N1 C8 1.482(4) . ?
N2 C10 1.478(4) . ?
N2 C9 1.481(4) . ?
N2 H2 0.91(4) . ?
C1 C2 1.407(4) . ?
C1 C6 1.410(4) . ?
C2 C3 1.407(4) . ?
C2 C7 1.459(4) . ?
C3 C4 1.373(5) . ?
C3 H3 0.9500 . ?
C4 C5 1.374(6) . ?
C5 C6 1.394(4) . ?
C5 H5 0.9500 . ?
C6 C9 1.492(5) . ?
C7 H7 0.9500 . ?
C8 C11 1.519(5) 3_666 ?
C8 H8A 0.9900 . ?
C8 H8B 0.9900 . ?
C9 H9A 0.9900 . ?
C9 H9B 0.9900 . ?
C10 C11 1.510(5) . ?
C10 H10A 0.9900 . ?
C10 H10B 0.9900 . ?
C11 H11A 0.9900 . ?
C11 H11B 0.9900 . ?
C12 C13 1.376(4) . ?
C12 C15 1.527(4) . ?
C13 C14 1.421(4) . ?
C13 H13 0.9500 . ?
C14 C16 1.503(4) . ?
C15 F1 1.323(4) . ?
C15 F2 1.339(4) . ?
C15 F3 1.343(4) . ?
C16 H16A 0.9800 . ?
C16 H16B 0.9800 . ?
C16 H16C 0.9800 . ?
C17 C18 1.377(5) . ?
C17 C20 1.526(4) . ?
C18 C19 1.418(5) . ?
C18 H18 0.9500 . ?
C19 C21 1.516(4) . ?
C20 F4 1.325(5) . ?
C20 F6 1.328(4) . ?
C20 F5 1.348(5) . ?
C20 H20A 0.9800 . ?
C20 H20B 0.9800 . ?
C20 H20C 0.9800 . ?
C21 F6A 1.20(2) . ?
C21 F5A 1.28(2) . ?
C21 F4A 1.32(3) . ?
C21 H21A 0.9800 . ?
C21 H21B 0.9800 . ?
C21 H21C 0.9800 . ?
